data_4072927
loop_
_publ_author_name
'Wagner, Harald'
'Baumgartner, Judith'
'Marschner, Christoph'

_publ_section_title
;
 1,1&#x2018;-Oligosilylferrocene Compounds
;
_journal_issue 7
_journal_name_full Organometallics
_journal_page_first 1762
_journal_paper_doi 10.1021/om061138e
_journal_volume 26
_journal_year 2007
_chemical_formula_sum 'C26 H54 Fe O Si6 Zn'
_chemical_formula_weight 672.45
_chemical_name_systematic
; 
 ? 
;
_space_group_IT_number 4
_symmetry_cell_setting monoclinic
_symmetry_space_group_name_Hall 'P 2yb'
_symmetry_space_group_name_H-M 'P 1 21 1'
_atom_sites_solution_hydrogens geom
_atom_sites_solution_primary direct
_atom_sites_solution_secondary difmap
_audit_creation_method SHELXL-97
_cell_angle_alpha 90.00
_cell_angle_beta 107.01(3)
_cell_angle_gamma 90.00
_cell_formula_units_Z 2
_cell_length_a 10.947(2)
_cell_length_b 15.391(3)
_cell_length_c 11.461(2)
_cell_measurement_temperature 100(2)
_cell_volume 1846.5(7)
_computing_cell_refinement 'Bruker XSCANS'
_computing_data_collection 'Bruker XSCANS'
_computing_data_reduction 'Bruker SHELXTL'
_computing_molecular_graphics 'Bruker SHELXTL'
_computing_publication_material 'Bruker SHELXTL'
_computing_structure_refinement 'SHELXL-97 (Sheldrick, 1997)'
_computing_structure_solution 'SHELXS-97 (Sheldrick, 1990)'
_diffrn_ambient_temperature 100(2)
_diffrn_measured_fraction_theta_full 0.995
_diffrn_measured_fraction_theta_max 0.995
_diffrn_measurement_device_type 'Bruker P4'
_diffrn_measurement_method '\w scans'
_diffrn_radiation_monochromator graphite
_diffrn_radiation_source 'fine-focus sealed tube'
_diffrn_radiation_type MoK\a
_diffrn_radiation_wavelength 0.71073
_diffrn_reflns_av_R_equivalents 0.0372
_diffrn_reflns_av_sigmaI/netI 0.0637
_diffrn_reflns_limit_h_max 13
_diffrn_reflns_limit_h_min -13
_diffrn_reflns_limit_k_max 18
_diffrn_reflns_limit_k_min -19
_diffrn_reflns_limit_l_max 13
_diffrn_reflns_limit_l_min -14
_diffrn_reflns_number 14675
_diffrn_reflns_theta_full 26.33
_diffrn_reflns_theta_max 26.33
_diffrn_reflns_theta_min 1.86
_exptl_absorpt_coefficient_mu 1.254
_exptl_absorpt_correction_T_max 0.7048
_exptl_absorpt_correction_T_min 0.6339
_exptl_absorpt_correction_type SADABS
_exptl_absorpt_process_details XPREP
_exptl_crystal_colour orange
_exptl_crystal_density_diffrn 1.209
_exptl_crystal_density_method 'not measured'
_exptl_crystal_description blocks
_exptl_crystal_F_000 716
_exptl_crystal_size_max 0.40
_exptl_crystal_size_mid 0.35
_exptl_crystal_size_min 0.30
_refine_diff_density_max 0.707
_refine_diff_density_min -0.405
_refine_diff_density_rms 0.077
_refine_ls_abs_structure_details 'Flack H D (1983), Acta Cryst. A39, 876-881'
_refine_ls_abs_structure_Flack 0.034(10)
_refine_ls_extinction_method none
_refine_ls_goodness_of_fit_ref 1.077
_refine_ls_hydrogen_treatment mixed
_refine_ls_matrix_type full
_refine_ls_number_parameters 331
_refine_ls_number_reflns 7326
_refine_ls_number_restraints 1
_refine_ls_restrained_S_all 1.077
_refine_ls_R_factor_all 0.0453
_refine_ls_R_factor_gt 0.0420
_refine_ls_shift/su_max 0.001
_refine_ls_shift/su_mean 0.000
_refine_ls_structure_factor_coef Fsqd
_refine_ls_weighting_details 'calc w=1/[\s^2^(Fo^2^)+(0.0274P)^2^+0.0000P] where P=(Fo^2^+2Fc^2^)/3'
_refine_ls_weighting_scheme calc
_refine_ls_wR_factor_gt 0.0821
_refine_ls_wR_factor_ref 0.0833
_reflns_number_gt 6927
_reflns_number_total 7326
_reflns_threshold_expression >2sigma(I)
_cod_data_source_file om061138esi20070130_091118.cif
_cod_data_source_block 330j_9
_cod_original_cell_volume 1846.5(6)
_cod_original_sg_symbol_H-M P2(1)
_cod_database_code 4072927

loop_
_symmetry_equiv_pos_as_xyz
'x, y, z'
'-x, y+1/2, -z'

loop_
_atom_site_label
_atom_site_type_symbol
_atom_site_fract_x
_atom_site_fract_y
_atom_site_fract_z
_atom_site_U_iso_or_equiv
_atom_site_adp_type
_atom_site_occupancy
_atom_site_symmetry_multiplicity
_atom_site_calc_flag
_atom_site_refinement_flags
Fe1 Fe 0.42684(5) 0.73934(3) 0.42263(5) 0.01835(12) Uani 1 1 d .
Si1 Si 0.38548(9) 0.69933(6) 0.71279(9) 0.0173(2) Uani 1 1 d .
Si2 Si 0.46856(10) 0.58749(7) 0.85213(10) 0.0218(2) Uani 1 1 d .
Si3 Si 0.43271(10) 0.83160(7) 0.81636(9) 0.0214(2) Uani 1 1 d .
Si4 Si 0.10233(9) 0.67406(8) 0.36478(8) 0.0189(2) Uani 1 1 d .
Si5 Si -0.08047(10) 0.75993(7) 0.28640(9) 0.0229(2) Uani 1 1 d .
Si6 Si 0.08134(11) 0.54070(8) 0.26274(10) 0.0270(3) Uani 1 1 d .
Zn1 Zn 0.17567(4) 0.67119(3) 0.58223(3) 0.01833(10) Uani 1 1 d .
O1 O 0.0380(2) 0.6461(2) 0.6723(2) 0.0368(8) Uani 1 1 d .
C1 C 0.2318(3) 0.7430(3) 0.3341(3) 0.0200(8) Uani 1 1 d .
C2 C 0.3050(3) 0.7337(3) 0.2490(3) 0.0266(9) Uani 1 1 d .
H7 H 0.2980 0.6870 0.1933 0.032 Uiso 1 1 calc R
C3 C 0.3887(4) 0.8049(3) 0.2616(4) 0.0308(10) Uani 1 1 d .
H5 H 0.4470 0.8141 0.2155 0.037 Uiso 1 1 calc R
C4 C 0.3720(4) 0.8603(3) 0.3535(4) 0.0302(10) Uani 1 1 d .
H18 H 0.4163 0.9131 0.3802 0.036 Uiso 1 1 calc R
C5 C 0.2768(4) 0.8227(3) 0.3987(3) 0.0235(9) Uani 1 1 d .
H14 H 0.2470 0.8464 0.4620 0.028 Uiso 1 1 calc R
C6 C 0.4826(3) 0.6933(2) 0.5999(3) 0.0181(8) Uani 1 1 d .
C7 C 0.4733(3) 0.6247(2) 0.5134(3) 0.0225(8) Uani 1 1 d .
H20 H 0.4191 0.5754 0.5048 0.027 Uiso 1 1 calc R
C8 C 0.5576(4) 0.6416(2) 0.4421(4) 0.0259(9) Uani 1 1 d .
H10 H 0.5705 0.6058 0.3792 0.031 Uiso 1 1 calc R
C9 C 0.6186(3) 0.7217(3) 0.4827(4) 0.0266(10) Uani 1 1 d .
H8 H 0.6791 0.7499 0.4508 0.032 Uiso 1 1 calc R
C10 C 0.5737(3) 0.7527(3) 0.5790(3) 0.0220(8) Uani 1 1 d .
H4 H 0.6003 0.8051 0.6229 0.026 Uiso 1 1 calc R
C11 C 0.3871(4) 0.4824(3) 0.7887(4) 0.0303(10) Uani 1 1 d .
H17A H 0.4216 0.4350 0.8460 0.045 Uiso 1 1 calc R
H17B H 0.4023 0.4699 0.7103 0.045 Uiso 1 1 calc R
H17C H 0.2950 0.4877 0.7769 0.045 Uiso 1 1 calc R
C12 C 0.4409(4) 0.6054(3) 1.0050(3) 0.0343(10) Uani 1 1 d .
H23A H 0.4788 0.5574 1.0598 0.051 Uiso 1 1 calc R
H23B H 0.3489 0.6078 0.9947 0.051 Uiso 1 1 calc R
H23C H 0.4806 0.6603 1.0399 0.051 Uiso 1 1 calc R
C13 C 0.6442(4) 0.5768(3) 0.8730(4) 0.0365(11) Uani 1 1 d .
H13A H 0.6587 0.5676 0.7935 0.055 Uiso 1 1 calc R
H13B H 0.6780 0.5272 0.9264 0.055 Uiso 1 1 calc R
H13C H 0.6878 0.6300 0.9101 0.055 Uiso 1 1 calc R
C14 C 0.3328(4) 0.8444(3) 0.9231(4) 0.0319(10) Uani 1 1 d .
H6A H 0.2426 0.8490 0.8758 0.048 Uiso 1 1 calc R
H6B H 0.3588 0.8971 0.9720 0.048 Uiso 1 1 calc R
H6C H 0.3447 0.7938 0.9771 0.048 Uiso 1 1 calc R
C15 C 0.6062(4) 0.8359(3) 0.9085(4) 0.0296(10) Uani 1 1 d .
H15A H 0.6215 0.7948 0.9766 0.044 Uiso 1 1 calc R
H15B H 0.6276 0.8948 0.9403 0.044 Uiso 1 1 calc R
H15C H 0.6596 0.8203 0.8564 0.044 Uiso 1 1 calc R
C16 C 0.3988(4) 0.9267(3) 0.7082(4) 0.0286(10) Uani 1 1 d .
H11A H 0.4185 0.9809 0.7548 0.043 Uiso 1 1 calc R
H11B H 0.3084 0.9263 0.6608 0.043 Uiso 1 1 calc R
H11C H 0.4518 0.9223 0.6528 0.043 Uiso 1 1 calc R
C17 C -0.0924(4) 0.8362(3) 0.4102(4) 0.0294(9) Uani 1 1 d .
H9A H -0.0990 0.8026 0.4808 0.044 Uiso 1 1 calc R
H9B H -0.1683 0.8728 0.3801 0.044 Uiso 1 1 calc R
H9C H -0.0160 0.8729 0.4345 0.044 Uiso 1 1 calc R
C18 C -0.2326(4) 0.6970(3) 0.2333(4) 0.0308(10) Uani 1 1 d .
H16A H -0.3053 0.7371 0.2151 0.046 Uiso 1 1 calc R
H16B H -0.2385 0.6565 0.2974 0.046 Uiso 1 1 calc R
H16C H -0.2339 0.6643 0.1595 0.046 Uiso 1 1 calc R
C19 C -0.0639(4) 0.8274(3) 0.1553(4) 0.0366(11) Uani 1 1 d .
H22A H -0.1311 0.8717 0.1350 0.055 Uiso 1 1 calc R
H22B H -0.0719 0.7900 0.0843 0.055 Uiso 1 1 calc R
H22C H 0.0199 0.8558 0.1783 0.055 Uiso 1 1 calc R
C20 C -0.0536(4) 0.4807(3) 0.2974(4) 0.0395(11) Uani 1 1 d .
H21A H -0.0365 0.4758 0.3860 0.059 Uiso 1 1 calc R
H21B H -0.0611 0.4225 0.2613 0.059 Uiso 1 1 calc R
H21C H -0.1335 0.5126 0.2629 0.059 Uiso 1 1 calc R
C21 C 0.0427(5) 0.5532(3) 0.0923(4) 0.0456(13) Uani 1 1 d .
H19A H 0.0343 0.4956 0.0543 0.068 Uiso 1 1 calc R
H19B H 0.1114 0.5853 0.0728 0.068 Uiso 1 1 calc R
H19C H -0.0378 0.5850 0.0613 0.068 Uiso 1 1 calc R
C22 C 0.2275(4) 0.4721(3) 0.3150(5) 0.0472(13) Uani 1 1 d .
H12A H 0.3000 0.5028 0.3002 0.071 Uiso 1 1 calc R
H12B H 0.2136 0.4171 0.2699 0.071 Uiso 1 1 calc R
H12C H 0.2458 0.4603 0.4025 0.071 Uiso 1 1 calc R
C23 C -0.0911(4) 0.6210(3) 0.6105(5) 0.0461(13) Uani 1 1 d .
H26A H -0.1020 0.6198 0.5216 0.055 Uiso 1 1 calc R
H26B H -0.1494 0.6659 0.6255 0.055 Uiso 1 1 calc R
C24 C -0.1297(6) 0.5364(4) 0.6467(6) 0.0631(16) Uani 1 1 d .
H27A H -0.1229 0.5374 0.7338 0.095 Uiso 1 1 calc R
H27B H -0.0738 0.4910 0.6309 0.095 Uiso 1 1 calc R
H27C H -0.2183 0.5244 0.5995 0.095 Uiso 1 1 calc R
C25 C 0.0642(5) 0.6585(4) 0.8014(4) 0.0530(14) Uani 1 1 d .
H24A H 0.1559 0.6723 0.8365 0.064 Uiso 1 1 calc R
H24B H 0.0475 0.6033 0.8383 0.064 Uiso 1 1 calc R
C26 C -0.0130(6) 0.7291(4) 0.8359(6) 0.085(2) Uani 1 1 d .
H26C H -0.0034 0.7830 0.7939 0.128 Uiso 1 1 calc R
H26D H 0.0171 0.7383 0.9244 0.128 Uiso 1 1 calc R
H26E H -0.1033 0.7121 0.8121 0.128 Uiso 1 1 calc R

loop_
_atom_site_aniso_label
_atom_site_aniso_U_11
_atom_site_aniso_U_22
_atom_site_aniso_U_33
_atom_site_aniso_U_23
_atom_site_aniso_U_13
_atom_site_aniso_U_12
Fe1 0.0159(3) 0.0228(3) 0.0163(3) -0.0003(2) 0.0046(2) -0.0018(2)
Si1 0.0181(5) 0.0176(5) 0.0146(5) -0.0001(4) 0.0026(4) 0.0002(4)
Si2 0.0234(6) 0.0194(6) 0.0206(6) 0.0031(4) 0.0031(4) 0.0006(5)
Si3 0.0260(6) 0.0197(6) 0.0158(5) -0.0019(4) 0.0021(4) 0.0013(5)
Si4 0.0150(5) 0.0246(5) 0.0163(5) -0.0015(5) 0.0033(4) -0.0020(5)
Si5 0.0174(5) 0.0320(7) 0.0178(5) 0.0012(5) 0.0029(4) 0.0025(5)
Si6 0.0240(6) 0.0297(6) 0.0241(6) -0.0065(5) 0.0019(5) -0.0009(5)
Zn1 0.0162(2) 0.0230(2) 0.0147(2) 0.00067(19) 0.00282(16) -0.00109(19)
O1 0.0189(14) 0.072(3) 0.0205(14) 0.0080(14) 0.0074(11) -0.0055(14)
C1 0.0158(17) 0.026(2) 0.0141(17) 0.0051(17) -0.0016(14) 0.0010(17)
C2 0.0211(19) 0.040(2) 0.0158(18) 0.0051(18) 0.0017(15) 0.0014(19)
C3 0.028(2) 0.047(3) 0.017(2) 0.0139(19) 0.0068(17) -0.002(2)
C4 0.026(2) 0.027(2) 0.035(2) 0.0099(19) 0.0057(19) -0.0040(18)
C5 0.022(2) 0.024(2) 0.022(2) 0.0051(17) 0.0011(16) 0.0030(17)
C6 0.0129(17) 0.019(2) 0.0185(18) -0.0009(14) -0.0011(14) 0.0021(14)
C7 0.0179(19) 0.021(2) 0.027(2) -0.0019(17) 0.0039(16) 0.0007(16)
C8 0.022(2) 0.029(2) 0.028(2) -0.0053(17) 0.0102(17) 0.0061(17)
C9 0.0158(19) 0.036(3) 0.029(2) 0.0036(18) 0.0094(17) 0.0032(17)
C10 0.0155(17) 0.025(2) 0.0213(19) 0.0016(17) -0.0017(14) -0.0025(16)
C11 0.035(2) 0.019(2) 0.038(2) -0.0004(18) 0.013(2) -0.0022(18)
C12 0.047(3) 0.031(2) 0.023(2) 0.0041(18) 0.007(2) 0.001(2)
C13 0.026(2) 0.032(3) 0.045(3) 0.011(2) 0.002(2) 0.0062(19)
C14 0.037(3) 0.033(3) 0.025(2) -0.0015(19) 0.0091(19) 0.006(2)
C15 0.027(2) 0.028(2) 0.027(2) -0.0036(19) -0.0042(17) -0.0032(18)
C16 0.038(3) 0.022(2) 0.023(2) -0.0018(17) 0.0046(19) 0.0014(18)
C17 0.030(2) 0.030(2) 0.029(2) -0.0027(19) 0.0091(18) 0.0031(19)
C18 0.0175(19) 0.046(3) 0.025(2) -0.0067(19) 0.0006(16) 0.0024(18)
C19 0.029(2) 0.053(3) 0.027(2) 0.013(2) 0.0079(19) 0.008(2)
C20 0.033(3) 0.027(3) 0.053(3) 0.001(2) 0.005(2) -0.008(2)
C21 0.050(3) 0.065(4) 0.023(2) -0.014(2) 0.012(2) -0.005(3)
C22 0.038(3) 0.036(3) 0.059(3) -0.016(2) 0.002(2) 0.007(2)
C23 0.026(2) 0.060(3) 0.051(3) 0.013(3) 0.009(2) -0.002(2)
C24 0.063(4) 0.045(3) 0.088(5) -0.006(3) 0.033(3) -0.011(3)
C25 0.048(3) 0.088(4) 0.029(2) -0.002(3) 0.022(2) -0.016(3)
C26 0.104(5) 0.074(5) 0.103(5) -0.026(4) 0.071(5) -0.023(4)

loop_
_atom_type_symbol
_atom_type_description
_atom_type_scat_dispersion_real
_atom_type_scat_dispersion_imag
_atom_type_scat_source
C C 0.0033 0.0016 'International Tables Vol C Tables 4.2.6.8 and 6.1.1.4'
H H 0.0000 0.0000 'International Tables Vol C Tables 4.2.6.8 and 6.1.1.4'
Si Si 0.0817 0.0704 'International Tables Vol C Tables 4.2.6.8 and 6.1.1.4'
Fe Fe 0.3463 0.8444 'International Tables Vol C Tables 4.2.6.8 and 6.1.1.4'
Zn Zn 0.2839 1.4301 'International Tables Vol C Tables 4.2.6.8 and 6.1.1.4'
O O 0.0106 0.0060 'International Tables Vol C Tables 4.2.6.8 and 6.1.1.4'

loop_
_geom_angle_atom_site_label_1
_geom_angle_atom_site_label_2
_geom_angle_atom_site_label_3
_geom_angle
C9 Fe1 C7 68.39(15)
C9 Fe1 C3 106.93(16)
C7 Fe1 C3 147.88(17)
C9 Fe1 C10 40.76(15)
C7 Fe1 C10 67.90(15)
C3 Fe1 C10 130.26(16)
C9 Fe1 C5 147.50(16)
C7 Fe1 C5 133.25(15)
C3 Fe1 C5 67.84(17)
C10 Fe1 C5 116.86(16)
C9 Fe1 C8 40.68(15)
C7 Fe1 C8 40.87(15)
C3 Fe1 C8 114.54(17)
C10 Fe1 C8 68.35(16)
C5 Fe1 C8 171.59(16)
C9 Fe1 C4 114.27(16)
C7 Fe1 C4 171.45(16)
C3 Fe1 C4 40.35(17)
C10 Fe1 C4 108.39(17)
C5 Fe1 C4 40.60(15)
C8 Fe1 C4 146.11(16)
C9 Fe1 C2 129.78(16)
C7 Fe1 C2 117.00(16)
C3 Fe1 C2 40.37(16)
C10 Fe1 C2 168.76(15)
C5 Fe1 C2 68.04(16)
C8 Fe1 C2 108.14(17)
C4 Fe1 C2 68.15(17)
C9 Fe1 C6 69.00(15)
C7 Fe1 C6 40.83(14)
C3 Fe1 C6 169.50(16)
C10 Fe1 C6 40.58(14)
C5 Fe1 C6 110.03(15)
C8 Fe1 C6 69.16(15)
C4 Fe1 C6 131.44(16)
C2 Fe1 C6 149.47(15)
C9 Fe1 C1 169.40(15)
C7 Fe1 C1 109.88(15)
C3 Fe1 C1 68.63(15)
C10 Fe1 C1 149.27(14)
C5 Fe1 C1 41.01(16)
C8 Fe1 C1 131.29(16)
C4 Fe1 C1 69.07(16)
C2 Fe1 C1 40.81(14)
C6 Fe1 C1 117.04(14)
C6 Si1 Si3 107.64(12)
C6 Si1 Si2 104.19(11)
Si3 Si1 Si2 108.04(6)
C6 Si1 Zn1 101.06(11)
Si3 Si1 Zn1 120.40(5)
Si2 Si1 Zn1 113.87(5)
C13 Si2 C12 109.4(2)
C13 Si2 C11 109.0(2)
C12 Si2 C11 107.30(19)
C13 Si2 Si1 109.31(15)
C12 Si2 Si1 112.98(14)
C11 Si2 Si1 108.77(14)
C14 Si3 C16 107.9(2)
C14 Si3 C15 108.40(18)
C16 Si3 C15 108.29(19)
C14 Si3 Si1 109.78(15)
C16 Si3 Si1 111.77(13)
C15 Si3 Si1 110.61(14)
C1 Si4 Si6 111.71(13)
C1 Si4 Si5 102.44(13)
Si6 Si4 Si5 110.77(6)
C1 Si4 Zn1 99.42(11)
Si6 Si4 Zn1 117.37(6)
Si5 Si4 Zn1 113.53(5)
C18 Si5 C17 108.56(19)
C18 Si5 C19 108.2(2)
C17 Si5 C19 107.7(2)
C18 Si5 Si4 114.32(15)
C17 Si5 Si4 107.64(14)
C19 Si5 Si4 110.28(14)
C22 Si6 C20 107.9(2)
C22 Si6 C21 107.6(2)
C20 Si6 C21 108.5(2)
C22 Si6 Si4 112.76(16)
C20 Si6 Si4 107.06(16)
C21 Si6 Si4 112.85(17)
O1 Zn1 Si4 116.56(8)
O1 Zn1 Si1 115.06(8)
Si4 Zn1 Si1 128.33(4)
C25 O1 C23 114.5(3)
C25 O1 Zn1 121.8(2)
C23 O1 Zn1 123.5(3)
C2 C1 C5 105.0(3)
C2 C1 Si4 132.0(3)
C5 C1 Si4 123.1(3)
C2 C1 Fe1 68.42(19)
C5 C1 Fe1 68.0(2)
Si4 C1 Fe1 127.94(19)
C3 C2 C1 109.1(4)
C3 C2 Fe1 69.4(2)
C1 C2 Fe1 70.8(2)
C4 C3 C2 108.9(4)
C4 C3 Fe1 70.1(2)
C2 C3 Fe1 70.2(2)
C3 C4 C5 107.3(4)
C3 C4 Fe1 69.6(2)
C5 C4 Fe1 69.5(2)
C4 C5 C1 109.7(4)
C4 C5 Fe1 69.9(2)
C1 C5 Fe1 71.0(2)
C10 C6 C7 105.6(3)
C10 C6 Si1 129.9(3)
C7 C6 Si1 124.4(3)
C10 C6 Fe1 68.6(2)
C7 C6 Fe1 68.4(2)
Si1 C6 Fe1 126.04(18)
C8 C7 C6 109.6(3)
C8 C7 Fe1 69.9(2)
C6 C7 Fe1 70.8(2)
C9 C8 C7 107.1(3)
C9 C8 Fe1 69.0(2)
C7 C8 Fe1 69.3(2)
C8 C9 C10 108.2(3)
C8 C9 Fe1 70.3(2)
C10 C9 Fe1 70.0(2)
C9 C10 C6 109.5(3)
C9 C10 Fe1 69.2(2)
C6 C10 Fe1 70.8(2)
O1 C23 C24 115.0(4)
O1 C25 C26 114.3(5)

loop_
_geom_bond_atom_site_label_1
_geom_bond_atom_site_label_2
_geom_bond_distance
Fe1 C9 2.027(4)
Fe1 C7 2.036(4)
Fe1 C3 2.037(4)
Fe1 C10 2.038(4)
Fe1 C5 2.039(4)
Fe1 C8 2.043(4)
Fe1 C4 2.044(4)
Fe1 C2 2.048(4)
Fe1 C6 2.068(4)
Fe1 C1 2.079(3)
Si1 C6 1.903(4)
Si1 Si3 2.3371(15)
Si1 Si2 2.3431(15)
Si1 Zn1 2.3855(13)
Si2 C13 1.874(4)
Si2 C12 1.883(4)
Si2 C11 1.887(4)
Si3 C14 1.874(4)
Si3 C16 1.883(4)
Si3 C15 1.884(4)
Si4 C1 1.884(4)
Si4 Si6 2.3401(16)
Si4 Si5 2.3465(16)
Si4 Zn1 2.3846(12)
Si5 C18 1.868(4)
Si5 C17 1.875(4)
Si5 C19 1.879(4)
Si6 C22 1.864(5)
Si6 C20 1.880(4)
Si6 C21 1.883(4)
Zn1 O1 2.097(3)
O1 C25 1.435(5)
O1 C23 1.436(5)
C1 C2 1.439(5)
C1 C5 1.443(6)
C2 C3 1.409(6)
C3 C4 1.408(6)
C4 C5 1.416(5)
C6 C10 1.424(5)
C6 C7 1.432(5)
C7 C8 1.424(5)
C8 C9 1.415(5)
C9 C10 1.415(5)
C23 C24 1.465(7)
C25 C26 1.499(8)

loop_
_geom_torsion_atom_site_label_1
_geom_torsion_atom_site_label_2
_geom_torsion_atom_site_label_3
_geom_torsion_atom_site_label_4
_geom_torsion
C6 Si1 Si2 C13 34.3(2)
Si3 Si1 Si2 C13 -79.93(17)
Zn1 Si1 Si2 C13 143.51(16)
C6 Si1 Si2 C12 156.42(19)
Si3 Si1 Si2 C12 42.15(16)
Zn1 Si1 Si2 C12 -94.41(16)
C6 Si1 Si2 C11 -84.55(18)
Si3 Si1 Si2 C11 161.17(15)
Zn1 Si1 Si2 C11 24.61(15)
C6 Si1 Si3 C14 176.80(18)
Si2 Si1 Si3 C14 -71.23(15)
Zn1 Si1 Si3 C14 61.97(15)
C6 Si1 Si3 C16 57.11(19)
Si2 Si1 Si3 C16 169.08(15)
Zn1 Si1 Si3 C16 -57.72(16)
C6 Si1 Si3 C15 -63.63(19)
Si2 Si1 Si3 C15 48.35(15)
Zn1 Si1 Si3 C15 -178.46(15)
C1 Si4 Si5 C18 152.64(18)
Si6 Si4 Si5 C18 33.38(16)
Zn1 Si4 Si5 C18 -101.17(15)
C1 Si4 Si5 C17 -86.67(19)
Si6 Si4 Si5 C17 154.07(15)
Zn1 Si4 Si5 C17 19.52(16)
C1 Si4 Si5 C19 30.5(2)
Si6 Si4 Si5 C19 -88.76(18)
Zn1 Si4 Si5 C19 136.70(17)
C1 Si4 Si6 C22 63.2(2)
Si5 Si4 Si6 C22 176.7(2)
Zn1 Si4 Si6 C22 -50.7(2)
C1 Si4 Si6 C20 -178.25(19)
Si5 Si4 Si6 C20 -64.73(17)
Zn1 Si4 Si6 C20 67.89(16)
C1 Si4 Si6 C21 -59.0(2)
Si5 Si4 Si6 C21 54.54(18)
Zn1 Si4 Si6 C21 -172.84(17)
C1 Si4 Zn1 O1 156.76(16)
Si6 Si4 Zn1 O1 -82.69(11)
Si5 Si4 Zn1 O1 48.68(12)
C1 Si4 Zn1 Si1 -20.35(14)
Si6 Si4 Zn1 Si1 100.19(6)
Si5 Si4 Zn1 Si1 -128.43(5)
C6 Si1 Zn1 O1 168.11(15)
Si3 Si1 Zn1 O1 -73.68(11)
Si2 Si1 Zn1 O1 57.03(11)
C6 Si1 Zn1 Si4 -14.74(13)
Si3 Si1 Zn1 Si4 103.47(7)
Si2 Si1 Zn1 Si4 -125.81(6)
Si4 Zn1 O1 C25 -168.1(3)
Si1 Zn1 O1 C25 9.4(4)
Si4 Zn1 O1 C23 7.6(4)
Si1 Zn1 O1 C23 -174.9(3)
Si6 Si4 C1 C2 9.8(4)
Si5 Si4 C1 C2 -108.8(3)
Zn1 Si4 C1 C2 134.4(3)
Si6 Si4 C1 C5 -171.0(3)
Si5 Si4 C1 C5 70.3(3)
Zn1 Si4 C1 C5 -46.5(3)
Si6 Si4 C1 Fe1 -84.5(2)
Si5 Si4 C1 Fe1 156.9(2)
Zn1 Si4 C1 Fe1 40.1(2)
C9 Fe1 C1 C2 -30.0(10)
C7 Fe1 C1 C2 -108.7(2)
C3 Fe1 C1 C2 37.0(3)
C10 Fe1 C1 C2 171.4(3)
C5 Fe1 C1 C2 117.4(3)
C8 Fe1 C1 C2 -67.5(3)
C4 Fe1 C1 C2 80.4(3)
C6 Fe1 C1 C2 -152.7(2)
C9 Fe1 C1 C5 -147.4(8)
C7 Fe1 C1 C5 134.0(2)
C3 Fe1 C1 C5 -80.4(2)
C10 Fe1 C1 C5 54.1(4)
C8 Fe1 C1 C5 175.2(2)
C4 Fe1 C1 C5 -37.0(2)
C2 Fe1 C1 C5 -117.4(3)
C6 Fe1 C1 C5 89.9(2)
C9 Fe1 C1 Si4 97.1(8)
C7 Fe1 C1 Si4 18.5(3)
C3 Fe1 C1 Si4 164.1(3)
C10 Fe1 C1 Si4 -61.5(4)
C5 Fe1 C1 Si4 -115.5(3)
C8 Fe1 C1 Si4 59.6(3)
C4 Fe1 C1 Si4 -152.5(3)
C2 Fe1 C1 Si4 127.1(4)
C6 Fe1 C1 Si4 -25.6(3)
C5 C1 C2 C3 -0.5(4)
Si4 C1 C2 C3 178.8(3)
Fe1 C1 C2 C3 -59.0(3)
C5 C1 C2 Fe1 58.5(2)
Si4 C1 C2 Fe1 -122.2(3)
C9 Fe1 C2 C3 -66.8(3)
C7 Fe1 C2 C3 -150.2(2)
C10 Fe1 C2 C3 -36.9(10)
C5 Fe1 C2 C3 81.2(3)
C8 Fe1 C2 C3 -106.8(3)
C4 Fe1 C2 C3 37.3(2)
C6 Fe1 C2 C3 173.6(3)
C1 Fe1 C2 C3 120.1(4)
C9 Fe1 C2 C1 173.1(2)
C7 Fe1 C2 C1 89.7(3)
C3 Fe1 C2 C1 -120.1(4)
C10 Fe1 C2 C1 -157.0(8)
C5 Fe1 C2 C1 -38.9(2)
C8 Fe1 C2 C1 133.1(2)
C4 Fe1 C2 C1 -82.8(3)
C6 Fe1 C2 C1 53.5(4)
C1 C2 C3 C4 0.2(4)
Fe1 C2 C3 C4 -59.6(3)
C1 C2 C3 Fe1 59.8(3)
C9 Fe1 C3 C4 -107.8(2)
C7 Fe1 C3 C4 176.1(3)
C10 Fe1 C3 C4 -69.0(3)
C5 Fe1 C3 C4 38.1(2)
C8 Fe1 C3 C4 -150.7(2)
C2 Fe1 C3 C4 119.8(3)
C6 Fe1 C3 C4 -42.2(10)
C1 Fe1 C3 C4 82.4(3)
C9 Fe1 C3 C2 132.4(2)
C7 Fe1 C3 C2 56.3(4)
C10 Fe1 C3 C2 171.2(2)
C5 Fe1 C3 C2 -81.7(3)
C8 Fe1 C3 C2 89.5(3)
C4 Fe1 C3 C2 -119.8(3)
C6 Fe1 C3 C2 -162.0(8)
C1 Fe1 C3 C2 -37.4(2)
C2 C3 C4 C5 0.1(4)
Fe1 C3 C4 C5 -59.5(3)
C2 C3 C4 Fe1 59.7(3)
C9 Fe1 C4 C3 87.9(3)
C7 Fe1 C4 C3 -165.8(10)
C10 Fe1 C4 C3 131.3(2)
C5 Fe1 C4 C3 -118.6(3)
C8 Fe1 C4 C3 53.0(4)
C2 Fe1 C4 C3 -37.3(2)
C6 Fe1 C4 C3 170.6(2)
C1 Fe1 C4 C3 -81.2(2)
C9 Fe1 C4 C5 -153.6(2)
C7 Fe1 C4 C5 -47.2(12)
C3 Fe1 C4 C5 118.6(3)
C10 Fe1 C4 C5 -110.1(2)
C8 Fe1 C4 C5 171.6(3)
C2 Fe1 C4 C5 81.3(2)
C6 Fe1 C4 C5 -70.8(3)
C1 Fe1 C4 C5 37.3(2)
C3 C4 C5 C1 -0.5(4)
Fe1 C4 C5 C1 -60.0(3)
C3 C4 C5 Fe1 59.6(3)
C2 C1 C5 C4 0.6(4)
Si4 C1 C5 C4 -178.7(3)
Fe1 C1 C5 C4 59.4(3)
C2 C1 C5 Fe1 -58.8(2)
Si4 C1 C5 Fe1 121.9(3)
C9 Fe1 C5 C4 49.0(4)
C7 Fe1 C5 C4 171.4(2)
C3 Fe1 C5 C4 -37.9(2)
C10 Fe1 C5 C4 87.3(3)
C8 Fe1 C5 C4 -146.0(11)
C2 Fe1 C5 C4 -81.6(3)
C6 Fe1 C5 C4 131.1(2)
C1 Fe1 C5 C4 -120.4(3)
C9 Fe1 C5 C1 169.4(3)
C7 Fe1 C5 C1 -68.3(3)
C3 Fe1 C5 C1 82.5(2)
C10 Fe1 C5 C1 -152.4(2)
C8 Fe1 C5 C1 -25.6(12)
C4 Fe1 C5 C1 120.4(3)
C2 Fe1 C5 C1 38.8(2)
C6 Fe1 C5 C1 -108.6(2)
Si3 Si1 C6 C10 2.6(4)
Si2 Si1 C6 C10 -111.9(3)
Zn1 Si1 C6 C10 129.7(3)
Si3 Si1 C6 C7 -175.5(3)
Si2 Si1 C6 C7 70.0(3)
Zn1 Si1 C6 C7 -48.4(3)
Si3 Si1 C6 Fe1 -88.5(2)
Si2 Si1 C6 Fe1 156.91(18)
Zn1 Si1 C6 Fe1 38.6(2)
C9 Fe1 C6 C10 37.0(2)
C7 Fe1 C6 C10 117.8(3)
C3 Fe1 C6 C10 -32.0(9)
C5 Fe1 C6 C10 -108.3(2)
C8 Fe1 C6 C10 80.7(2)
C4 Fe1 C6 C10 -67.4(3)
C2 Fe1 C6 C10 171.2(3)
C1 Fe1 C6 C10 -152.6(2)
C9 Fe1 C6 C7 -80.8(2)
C3 Fe1 C6 C7 -149.8(8)
C10 Fe1 C6 C7 -117.8(3)
C5 Fe1 C6 C7 133.9(2)
C8 Fe1 C6 C7 -37.2(2)
C4 Fe1 C6 C7 174.8(2)
C2 Fe1 C6 C7 53.4(4)
C1 Fe1 C6 C7 89.6(2)
C9 Fe1 C6 Si1 161.5(3)
C7 Fe1 C6 Si1 -117.7(3)
C3 Fe1 C6 Si1 92.6(9)
C10 Fe1 C6 Si1 124.5(3)
C5 Fe1 C6 Si1 16.3(3)
C8 Fe1 C6 Si1 -154.8(3)
C4 Fe1 C6 Si1 57.1(3)
C2 Fe1 C6 Si1 -64.2(4)
C1 Fe1 C6 Si1 -28.0(3)
C10 C6 C7 C8 0.5(4)
Si1 C6 C7 C8 179.0(3)
Fe1 C6 C7 C8 59.3(3)
C10 C6 C7 Fe1 -58.8(2)
Si1 C6 C7 Fe1 119.7(3)
C9 Fe1 C7 C8 -37.9(2)
C3 Fe1 C7 C8 49.7(4)
C10 Fe1 C7 C8 -82.0(2)
C5 Fe1 C7 C8 171.3(2)
C4 Fe1 C7 C8 -147.7(10)
C2 Fe1 C7 C8 86.9(2)
C6 Fe1 C7 C8 -120.4(3)
C1 Fe1 C7 C8 130.9(2)
C9 Fe1 C7 C6 82.5(2)
C3 Fe1 C7 C6 170.1(3)
C10 Fe1 C7 C6 38.4(2)
C5 Fe1 C7 C6 -68.3(3)
C8 Fe1 C7 C6 120.4(3)
C4 Fe1 C7 C6 -27.3(11)
C2 Fe1 C7 C6 -152.8(2)
C1 Fe1 C7 C6 -108.7(2)
C6 C7 C8 C9 -0.9(4)
Fe1 C7 C8 C9 58.9(3)
C6 C7 C8 Fe1 -59.8(3)
C7 Fe1 C8 C9 -118.8(3)
C3 Fe1 C8 C9 87.7(3)
C10 Fe1 C8 C9 -38.0(2)
C5 Fe1 C8 C9 -167.7(10)
C4 Fe1 C8 C9 53.1(4)
C2 Fe1 C8 C9 130.7(2)
C6 Fe1 C8 C9 -81.6(2)
C1 Fe1 C8 C9 170.1(2)
C9 Fe1 C8 C7 118.8(3)
C3 Fe1 C8 C7 -153.5(2)
C10 Fe1 C8 C7 80.8(2)
C5 Fe1 C8 C7 -48.9(12)
C4 Fe1 C8 C7 171.8(3)
C2 Fe1 C8 C7 -110.6(2)
C6 Fe1 C8 C7 37.1(2)
C1 Fe1 C8 C7 -71.1(3)
C7 C8 C9 C10 1.0(4)
Fe1 C8 C9 C10 60.0(3)
C7 C8 C9 Fe1 -59.1(3)
C7 Fe1 C9 C8 38.1(2)
C3 Fe1 C9 C8 -108.2(3)
C10 Fe1 C9 C8 118.9(3)
C5 Fe1 C9 C8 176.7(3)
C4 Fe1 C9 C8 -150.7(2)
C2 Fe1 C9 C8 -69.7(3)
C6 Fe1 C9 C8 82.1(2)
C1 Fe1 C9 C8 -44.5(10)
C7 Fe1 C9 C10 -80.8(2)
C3 Fe1 C9 C10 133.0(2)
C5 Fe1 C9 C10 57.8(4)
C8 Fe1 C9 C10 -118.9(3)
C4 Fe1 C9 C10 90.4(3)
C2 Fe1 C9 C10 171.4(2)
C6 Fe1 C9 C10 -36.8(2)
C1 Fe1 C9 C10 -163.4(8)
C8 C9 C10 C6 -0.7(4)
Fe1 C9 C10 C6 59.5(3)
C8 C9 C10 Fe1 -60.2(3)
C7 C6 C10 C9 0.1(4)
Si1 C6 C10 C9 -178.2(3)
Fe1 C6 C10 C9 -58.5(3)
C7 C6 C10 Fe1 58.6(2)
Si1 C6 C10 Fe1 -119.7(3)
C7 Fe1 C10 C9 82.1(2)
C3 Fe1 C10 C9 -66.6(3)
C5 Fe1 C10 C9 -149.4(2)
C8 Fe1 C10 C9 37.9(2)
C4 Fe1 C10 C9 -106.1(3)
C2 Fe1 C10 C9 -35.9(10)
C6 Fe1 C10 C9 120.7(3)
C1 Fe1 C10 C9 174.1(3)
C9 Fe1 C10 C6 -120.7(3)
C7 Fe1 C10 C6 -38.6(2)
C3 Fe1 C10 C6 172.7(2)
C5 Fe1 C10 C6 89.9(2)
C8 Fe1 C10 C6 -82.8(2)
C4 Fe1 C10 C6 133.2(2)
C2 Fe1 C10 C6 -156.6(8)
C1 Fe1 C10 C6 53.4(4)
C25 O1 C23 C24 -63.9(6)
Zn1 O1 C23 C24 120.0(4)
C23 O1 C25 C26 -61.6(6)
Zn1 O1 C25 C26 114.5(4)
